data_4102529
loop_
_publ_author_name
'Norberto Masciocchi'
'Simona Galli'
'Valentina Colombo'
'Angelo Maspero'
'Giovanni Palmisano'
'Behnam Seyyedi'
'Carlo Lamberti'
'Silvia Bordiga'

_publ_contact_author_address
;
      Dipartimento di Scienze Chimiche e Ambientali,
      Universit\`a dell'Insubria,
      Via Valleggio 11, 22100 Como, Italy
;
_publ_contact_author_email simona.galli@uninsubria.it
_publ_contact_author_fax +39-031-2386627
_publ_contact_author_name 'Dr. Simona Galli'
_publ_contact_author_phone +39-031-2386630
_publ_section_title
;
 Cubic Octanuclear Ni(II) Clusters in Highly Porous Polypyrazolyl-Based
 Materials
;
_journal_name_full 'Journal of the American Chemical Society'
_journal_page_first 7902
_journal_page_last 7904
_journal_paper_doi 10.1021/ja102862j
_journal_volume 132
_journal_year 2010
_chemical_compound_source synthesis
_chemical_formula_moiety 'C18 H14 N4'
_chemical_formula_structural 'C18 H14 N4'
_chemical_formula_sum 'C18 H14 N4'
_chemical_formula_weight 286.34
_chemical_name_systematic
;
4,4'-bis(1H-pyrazol-4-yl)biphenyl
;
_space_group_crystal_system monoclinic
_space_group_IT_number 14
_space_group_name_H-M_alt 'P 1 21/c 1'
_symmetry_space_group_name_Hall '-P 2ybc'
_symmetry_space_group_name_H-M 'P 1 21/c 1'
_cell_angle_alpha 90
_cell_angle_beta 93.9617(95)
_cell_angle_gamma 90
_cell_formula_units_Z 2
_cell_length_a 16.0418(15)
_cell_length_b 5.51815(62)
_cell_length_c 7.86214(77)
_cell_measurement_temperature 298(2)
_cell_volume 694.30(12)
_computing_cell_refinement TOPAS-R
_computing_data_collection 'D8 software (Bruker AXS)'
_computing_publication_material TOPAS-R
_computing_structure_refinement TOPAS-R
_computing_structure_solution TOPAS-R
_diffrn_ambient_temperature 298(2)
_diffrn_detector_type 'Linear Position Sensitive Detector'
_diffrn_measurement_device_type 'Bruker AXS D8 Advance'
_diffrn_radiation_monochromator 'Nickel filter'
_diffrn_source_target Cu
_diffrn_source_type 'sealed X-ray tube'
_exptl_crystal_density_diffrn 1.370
_exptl_crystal_density_method 'not measured'
_exptl_crystal_F_000 300
_pd_char_colour yellowish
_pd_instr_location ' ?'
_pd_meas_2theta_range_inc 0.02
_pd_meas_2theta_range_max 105
_pd_meas_2theta_range_min 5
_pd_meas_number_of_points 5001
_pd_meas_scan_method step
_pd_proc_2theta_range_inc 0.02
_pd_proc_2theta_range_max 75
_pd_proc_2theta_range_min 5
_pd_proc_ls_background_function 'Chebychev polynomial'
_pd_proc_ls_pref_orient_corr none
_pd_proc_ls_profile_function 'fundamental parameters approach'
_pd_proc_ls_prof_R_factor 0.035
_pd_proc_ls_prof_wR_factor 0.048
_pd_spec_mounting ' packed powder pellet'
_pd_spec_mount_mode reflection
_pd_spec_shape flat_sheet
_pd_spec_size_axial 20
_pd_spec_size_equat 20
_pd_spec_size_thick 0.2
_refine_ls_extinction_method none
_refine_ls_matrix_type fullcycle
_refine_ls_number_constraints 0
_refine_ls_number_parameters 31
_refine_ls_number_restraints 1
_refine_ls_shift/su_max .01
_refine_ls_structure_factor_coef Inet
_refine_ls_weighting_details 'w = 1/[Y~i~]'
_refine_ls_weighting_scheme calc
_cod_data_source_file ja102862j_si_002.cif
_cod_data_source_block Compound1
_cod_depositor_comments
;
The following automatic conversions were performed:

'_refine_ls_weighting_scheme' value '1/[Y~i~]' was changed to 'calc'.
New tag '_refine_ls_weighting_details' was created. The value of the
new tag was set to 'w = 1/[Y~i~]'.

Automatic conversion script
Id: cif_fix_values 3143 2015-03-26 13:38:13Z robertas 
;
_cod_database_code 4102529

loop_
_symmetry_equiv_pos_as_xyz
'-x, -y, -z'
'-x, y+1/2, -z+1/2'
'x, -y+1/2, z+1/2'
'x, y, z'

loop_
_atom_site_label
_atom_site_type_symbol
_atom_site_symmetry_multiplicity
_atom_site_fract_x
_atom_site_fract_y
_atom_site_fract_z
_atom_site_occupancy
_atom_site_B_iso_or_equiv
C1 C 4 0.4039303 0.2018296 -0.01915317 1 6.59(19)
H1 H 4 0.425896 0.3359489 -0.07721394 1 6.59(19)
C2 C 4 0.3204314 0.203174 0.02218111 1 6.59(19)
H2 H 4 0.2857372 0.3382056 -0.00783139 1 6.59(19)
C3 C 4 0.2880609 0.005524468 0.1077444 1 6.59(19)
C4 C 4 0.3391893 -0.1934695 0.1519733 1 6.59(19)
H4 H 4 0.3172236 -0.3275888 0.2100341 1 6.59(19)
C5 C 4 0.4226882 -0.1948139 0.110639 1 6.59(19)
H5 H 4 0.4573825 -0.3298455 0.1406515 1 6.59(19)
C6 C 4 0.4550587 0.002835628 0.02507578 1 6.59(19)
C7 C 4 0.1997906 0.006945712 0.1514406 1 6.59(19)
C8 C 4 0.1419577 0.1792329 0.1053099 1 6.59(19)
H8 H 4 0.1516769 0.3263324 0.03625335 1 6.59(19)
N1 N 4 0.06869359 0.1149604 0.1701333 1 6.59(19)
N2 N 4 0.08124683 -0.09704945 0.2563271 1 6.59(19)
C9 C 4 0.1622693 -0.1638062 0.2447744 1 6.59(19)
H9 H 4 0.1885567 -0.3123479 0.2963828 1 6.59(19)
H H 4 0.01742927 0.207328 0.1555723 1 6.59(19)

loop_
_atom_type_symbol
_atom_type_description
_atom_type_scat_source
C C 'International Tables for Crystallography (Vol. IV)'
H H 'International Tables for Crystallography (Vol. IV)'
N N 'International Tables for Crystallography (Vol. IV)'

loop_
_diffrn_radiation_type
_diffrn_radiation_wavelength
CuK\a~1~ 1.54056
CuK\a~2~ 1.54439
